data_7034665
loop_
_publ_author_name
'Zhao, De-Chuan'
'Hu, Yang-Yang'
'Ding, Hong'
'Guo, Hai-Yang'
'Cui, Xiao-Bing'
'Zhang, Xiao'
'Huo, Qi-Sheng'
'Xu, Ji-Qing'

_publ_section_title
;
 Polyoxometalate-based organic-inorganic hybrid compounds containing
 transition metal mixed-organic-ligand complexes of N-containing and
 pyridinecarboxylate ligands.
;
_journal_issue 19
_journal_name_full 'Dalton transactions (Cambridge, England : 2003)'
_journal_page_first 8971
_journal_page_last 8983
_journal_paper_doi 10.1039/c5dt00201j
_journal_volume 44
_journal_year 2015
_chemical_formula_sum 'C60 H40 Cl4 Cu4 N10 O44 Si W12'
_chemical_formula_weight 4235.19
_chemical_name_systematic
; 
 ? 
;
_space_group_IT_number 2
_symmetry_cell_setting triclinic
_symmetry_space_group_name_Hall '-P 1'
_symmetry_space_group_name_H-M 'P -1'
_atom_sites_solution_hydrogens geom
_atom_sites_solution_primary direct
_atom_sites_solution_secondary difmap
_audit_creation_method SHELXL-97
_audit_update_record
;
2015-03-09 deposited with the CCDC.
2015-03-30 downloaded from the CCDC.
;
_cell_angle_alpha 102.93(3)
_cell_angle_beta 91.43(3)
_cell_angle_gamma 102.46(3)
_cell_formula_units_Z 1
_cell_length_a 12.186(2)
_cell_length_b 12.977(3)
_cell_length_c 14.887(3)
_cell_measurement_reflns_used 13048
_cell_measurement_temperature 293(2)
_cell_measurement_theta_max 35.33
_cell_measurement_theta_min 1.79
_cell_volume 2233.8(9)
_computing_structure_refinement 'SHELXL-97 (Sheldrick, 1997)'
_computing_structure_solution 'SHELXS-97 (Sheldrick, 1990)'
_diffrn_ambient_temperature 293(2)
_diffrn_measured_fraction_theta_full 0.972
_diffrn_measured_fraction_theta_max 0.972
_diffrn_radiation_monochromator graphite
_diffrn_radiation_source 'fine-focus sealed tube'
_diffrn_radiation_type MoK\a
_diffrn_radiation_wavelength 0.71073
_diffrn_reflns_av_R_equivalents 0.0303
_diffrn_reflns_av_unetI/netI 0.0317
_diffrn_reflns_limit_h_max 13
_diffrn_reflns_limit_h_min -14
_diffrn_reflns_limit_k_max 15
_diffrn_reflns_limit_k_min -14
_diffrn_reflns_limit_l_max 18
_diffrn_reflns_limit_l_min -14
_diffrn_reflns_number 16247
_diffrn_reflns_theta_full 25.94
_diffrn_reflns_theta_max 25.94
_diffrn_reflns_theta_min 1.65
_exptl_absorpt_coefficient_mu 16.531
_exptl_absorpt_correction_T_max 0.1906
_exptl_absorpt_correction_T_min 0.1548
_exptl_absorpt_correction_type multi-scan
_exptl_crystal_colour blue
_exptl_crystal_density_diffrn 3.148
_exptl_crystal_density_method 'not measured'
_exptl_crystal_description block
_exptl_crystal_F_000 1907
_exptl_crystal_size_max 0.18
_exptl_crystal_size_mid 0.17
_exptl_crystal_size_min 0.15
_refine_diff_density_max 3.067
_refine_diff_density_min -4.933
_refine_diff_density_rms 0.445
_refine_ls_extinction_coef 0.00112(7)
_refine_ls_extinction_expression Fc^*^=kFc[1+0.001xFc^2^\l^3^/sin(2\q)]^-1/4^
_refine_ls_extinction_method SHELXL
_refine_ls_goodness_of_fit_ref 1.007
_refine_ls_hydrogen_treatment mixed
_refine_ls_matrix_type full
_refine_ls_number_parameters 629
_refine_ls_number_reflns 8463
_refine_ls_number_restraints 157
_refine_ls_restrained_S_all 0.998
_refine_ls_R_factor_all 0.1007
_refine_ls_R_factor_gt 0.1001
_refine_ls_shift/su_max 0.001
_refine_ls_shift/su_mean 0.000
_refine_ls_structure_factor_coef Fsqd
_refine_ls_weighting_details 'calc w=1/[\s^2^(Fo^2^)+(0.0000P)^2^+525.6360P] where P=(Fo^2^+2Fc^2^)/3'
_refine_ls_weighting_scheme calc
_refine_ls_wR_factor_gt 0.2179
_refine_ls_wR_factor_ref 0.2181
_reflns_number_gt 8332
_reflns_number_total 8463
_reflns_threshold_expression >2sigma(I)
_cod_data_source_file c5dt00201j2.cif
_cod_data_source_block k4
_cod_depositor_comments 'Adding full bibliography for 7034662--7034666.cif.'
_cod_original_cell_volume 2233.8(8)
_cod_original_sg_symbol_H-M p-1
_cod_database_code 7034665

loop_
_symmetry_equiv_pos_as_xyz
'x, y, z'
'-x, -y, -z'

loop_
_atom_site_label
_atom_site_type_symbol
_atom_site_fract_x
_atom_site_fract_y
_atom_site_fract_z
_atom_site_U_iso_or_equiv
_atom_site_adp_type
_atom_site_occupancy
_atom_site_symmetry_multiplicity
_atom_site_calc_flag
_atom_site_refinement_flags
Cu1 Cu 1.2674(3) 0.2468(3) 0.5826(3) 0.0409(9) Uani 1 1 d .
Cu2 Cu 1.3156(4) 0.0099(3) 0.5320(3) 0.0466(10) Uani 1 1 d .
Cl1 Cl 1.4438(7) 0.1536(6) 0.5102(6) 0.0447(18) Uani 1 1 d .
Cl2 Cl 1.1904(6) 0.1072(6) 0.6454(5) 0.0375(15) Uani 1 1 d .
Si1 Si 1.0000 0.5000 0.0000 0.033(2) Uani 1 2 d SU
O1 O 0.973(3) 0.597(3) -0.041(3) 0.036(7) Uani 0.50 1 d PU
O2 O 0.892(3) 0.395(3) -0.024(2) 0.025(6) Uani 0.50 1 d PU
O3 O 1.106(3) 0.466(3) -0.051(3) 0.031(7) Uani 0.50 1 d PU
O4 O 0.960(3) 0.464(3) -0.112(2) 0.021(6) Uani 0.50 1 d PU
W6 W 0.71704(10) 0.41117(13) 0.04292(10) 0.0481(4) Uani 1 1 d .
W5 W 0.89561(10) 0.23081(10) 0.01695(9) 0.0358(3) Uani 1 1 d .
W4 W 0.91660(10) 0.58569(9) -0.19543(8) 0.0322(3) Uani 1 1 d .
W3 W 0.81746(11) 0.67828(10) 0.02091(9) 0.0406(3) Uani 1 1 d .
W2 W 0.80962(10) 0.31855(10) -0.17684(8) 0.0374(3) Uani 1 1 d .
W1 W 0.90605(12) 0.59734(11) 0.21740(8) 0.0436(4) Uani 1 1 d .
O21 O 0.5849(19) 0.3685(17) 0.0654(14) 0.041(5) Uani 1 1 d .
O20 O 0.8626(18) 0.6424(17) 0.3244(14) 0.037(5) Uani 1 1 d .
O119 O 0.7210(18) 0.2285(16) -0.2610(14) 0.041(5) Uani 1 1 d .
O18 O 0.7324(19) 0.7653(19) 0.0320(16) 0.047(5) Uani 1 1 d U
O17 O 0.850(2) 0.106(2) 0.0275(17) 0.054(6) Uani 1 1 d U
O16 O 0.8188(17) 0.638(2) -0.1089(16) 0.058(8) Uani 1 1 d .
O14 O 1.038(2) 0.2200(19) -0.0236(16) 0.048(5) Uani 1 1 d U
O15 O 0.967(2) 0.294(2) 0.1350(17) 0.054(6) Uani 1 1 d U
O22 O 0.8165(19) 0.4476(18) -0.211(3) 0.075(10) Uani 1 1 d .
O12 O 0.8765(19) 0.628(2) -0.2898(16) 0.055(7) Uani 1 1 d .
O11 O 0.712(2) 0.354(2) -0.0898(19) 0.064(7) Uani 1 1 d U
O10 O 0.774(3) 0.289(3) 0.057(2) 0.075(8) Uani 1 1 d U
O9 O 0.863(3) 0.685(3) 0.146(2) 0.082(9) Uani 1 1 d U
O8 O 0.781(2) 0.482(2) 0.161(2) 0.066(7) Uani 1 1 d U
O7 O 0.714(3) 0.547(3) 0.018(2) 0.082(9) Uani 1 1 d U
O6 O 0.849(3) 0.223(2) -0.105(2) 0.073(8) Uani 1 1 d U
O5 O 0.949(2) 0.310(2) -0.226(2) 0.067(7) Uani 1 1 d U
O24 O 1.1816(19) 0.1778(15) 0.4632(14) 0.038(5) Uani 1 1 d .
O23 O 1.2160(17) 0.0116(15) 0.4283(13) 0.036(5) Uani 1 1 d .
N4 N 1.3131(17) 0.3876(17) 0.5411(14) 0.024(4) Uani 1 1 d .
N3 N 1.3763(17) 0.3285(17) 0.6917(15) 0.027(5) Uani 1 1 d .
C24 C 1.425(2) 0.431(2) 0.686(2) 0.032(6) Uani 1 1 d .
N5 N 1.0021(19) -0.077(2) 0.1991(15) 0.034(5) Uani 1 1 d .
N2 N 1.225(2) -0.140(2) 0.5357(19) 0.040(6) Uani 1 1 d .
N1 N 1.4034(19) -0.014(2) 0.6371(18) 0.038(6) Uani 1 1 d .
C22 C 1.277(2) 0.418(2) 0.471(2) 0.031(6) Uani 1 1 d .
H22A H 1.2237 0.3662 0.4287 0.037 Uiso 1 1 calc R
C30 C 1.168(2) 0.082(2) 0.4144(19) 0.031(6) Uani 1 1 d U
C12 C 1.356(2) -0.101(2) 0.6653(19) 0.030(6) Uani 1 1 d .
C23 C 1.389(2) 0.464(2) 0.6040(17) 0.024(5) Uani 1 1 d U
C13 C 1.399(2) 0.298(2) 0.7675(19) 0.032(6) Uani 1 1 d U
H13A H 1.3618 0.2300 0.7753 0.038 Uiso 1 1 calc R
C18 C 1.517(2) 0.640(2) 0.6606(19) 0.033(6) Uani 1 1 d U
H18A H 1.5481 0.7095 0.6536 0.039 Uiso 1 1 calc R
C21 C 1.310(2) 0.515(3) 0.453(2) 0.039(7) Uani 1 1 d .
H21A H 1.2794 0.5320 0.4016 0.046 Uiso 1 1 calc R
C16 C 1.506(2) 0.502(3) 0.7536(19) 0.044(8) Uani 1 1 d .
C11 C 1.256(2) -0.1767(19) 0.6078(18) 0.027(5) Uani 1 1 d .
C25 C 1.088(3) 0.054(2) 0.3298(19) 0.032(6) Uani 1 1 d .
C4 C 1.394(2) -0.132(3) 0.744(2) 0.045(8) Uani 1 1 d .
C19 C 1.433(2) 0.564(2) 0.592(2) 0.039(7) Uani 1 1 d .
C8 C 1.109(3) -0.334(3) 0.573(3) 0.048(8) Uani 1 1 d .
H8A H 1.0667 -0.3964 0.5866 0.057 Uiso 1 1 calc R
C28 C 0.955(3) 0.090(2) 0.228(2) 0.038(7) Uani 1 1 d U
H28A H 0.9153 0.1369 0.2103 0.046 Uiso 1 1 calc R
C29 C 1.027(3) 0.123(2) 0.3089(19) 0.034(6) Uani 1 1 d .
H29A H 1.0326 0.1914 0.3478 0.040 Uiso 1 1 calc R
C9 C 1.081(3) -0.300(3) 0.494(3) 0.060(10) Uani 1 1 d .
H9A H 1.0218 -0.3434 0.4531 0.072 Uiso 1 1 calc R
C6 C 1.246(3) -0.294(3) 0.712(2) 0.052(9) Uani 1 1 d .
H6A H 1.2100 -0.3593 0.7253 0.063 Uiso 1 1 calc R
C20 C 1.393(3) 0.594(3) 0.517(2) 0.044(8) Uani 1 1 d .
H20A H 1.4198 0.6633 0.5074 0.053 Uiso 1 1 calc R
C17 C 1.550(3) 0.606(3) 0.734(3) 0.053(8) Uani 1 1 d U
H17A H 1.6058 0.6546 0.7755 0.063 Uiso 1 1 calc R
C14 C 1.478(2) 0.367(3) 0.836(2) 0.042(7) Uani 1 1 d U
H14A H 1.4931 0.3444 0.8889 0.050 Uiso 1 1 calc R
C26 C 1.078(3) -0.047(3) 0.270(2) 0.048(8) Uani 1 1 d .
H26A H 1.1238 -0.0923 0.2801 0.057 Uiso 1 1 calc R
C1 C 1.491(3) 0.048(3) 0.687(3) 0.049(8) Uani 1 1 d .
H1A H 1.5269 0.1097 0.6679 0.059 Uiso 1 1 calc R
C15 C 1.531(3) 0.462(3) 0.827(2) 0.048(8) Uani 1 1 d U
H15A H 1.5874 0.5038 0.8722 0.057 Uiso 1 1 calc R
C7 C 1.206(3) -0.266(3) 0.633(2) 0.039(7) Uani 1 1 d U
C10 C 1.140(3) -0.204(2) 0.476(3) 0.050(8) Uani 1 1 d .
H10A H 1.1210 -0.1841 0.4224 0.059 Uiso 1 1 calc R
C27 C 0.943(3) -0.011(2) 0.1750(19) 0.037(7) Uani 1 1 d .
H27A H 0.8937 -0.0341 0.1220 0.045 Uiso 1 1 calc R
C5 C 1.332(3) -0.231(3) 0.767(2) 0.053(9) Uani 1 1 d .
H5A H 1.3533 -0.2494 0.8212 0.064 Uiso 1 1 calc R
C2 C 1.534(3) 0.028(4) 0.768(3) 0.079(15) Uani 1 1 d .
H2A H 1.5941 0.0794 0.8030 0.094 Uiso 1 1 calc R
C3 C 1.491(3) -0.062(4) 0.795(3) 0.068(12) Uani 1 1 d .
H3A H 1.5239 -0.0785 0.8462 0.082 Uiso 1 1 calc R
O25 O 0.973(2) 0.486(2) 0.242(3) 0.081(10) Uani 1 1 d .

loop_
_atom_site_aniso_label
_atom_site_aniso_U_11
_atom_site_aniso_U_22
_atom_site_aniso_U_33
_atom_site_aniso_U_23
_atom_site_aniso_U_13
_atom_site_aniso_U_12
Cu1 0.046(2) 0.0357(19) 0.0351(19) 0.0061(16) -0.0061(16) 0.0000(16)
Cu2 0.048(2) 0.040(2) 0.054(2) 0.0183(19) 0.0042(19) 0.0065(18)
Cl1 0.043(4) 0.038(4) 0.058(5) 0.024(4) 0.017(4) 0.003(3)
Cl2 0.040(4) 0.031(3) 0.039(4) 0.009(3) 0.008(3) 0.001(3)
Si1 0.028(5) 0.031(5) 0.039(5) 0.007(4) 0.002(4) 0.007(4)
O1 0.036(7) 0.037(7) 0.037(7) 0.0086(19) 0.0028(12) 0.0083(19)
O2 0.025(6) 0.025(6) 0.025(6) 0.0060(18) 0.0019(11) 0.0058(17)
O3 0.031(7) 0.031(7) 0.031(7) 0.0073(18) 0.0023(11) 0.0070(18)
O4 0.021(6) 0.021(6) 0.021(6) 0.0050(17) 0.0016(11) 0.0048(17)
W6 0.0242(6) 0.0709(10) 0.0467(8) 0.0288(7) -0.0042(5) -0.0093(6)
W5 0.0368(7) 0.0294(6) 0.0429(7) 0.0149(5) 0.0031(5) 0.0043(5)
W4 0.0354(6) 0.0320(6) 0.0305(6) 0.0115(5) -0.0028(5) 0.0067(5)
W3 0.0417(7) 0.0297(6) 0.0488(8) 0.0073(5) -0.0131(6) 0.0083(5)
W2 0.0251(6) 0.0433(7) 0.0333(6) -0.0040(5) -0.0053(5) -0.0002(5)
W1 0.0558(8) 0.0371(7) 0.0275(6) 0.0020(5) 0.0061(6) -0.0060(6)
O21 0.048(13) 0.035(11) 0.037(11) 0.009(9) 0.004(10) 0.000(9)
O20 0.045(12) 0.041(11) 0.033(11) 0.013(9) 0.015(9) 0.018(9)
O119 0.041(12) 0.031(11) 0.036(11) -0.008(9) -0.025(9) -0.006(9)
O18 0.047(5) 0.047(5) 0.047(5) 0.0108(16) 0.0034(11) 0.0107(16)
O17 0.054(6) 0.054(6) 0.054(6) 0.0128(17) 0.0041(11) 0.0120(17)
O16 0.023(10) 0.069(16) 0.048(13) -0.035(12) 0.018(9) -0.013(10)
O14 0.048(5) 0.048(5) 0.048(5) 0.0109(16) 0.0037(11) 0.0108(16)
O15 0.054(6) 0.054(6) 0.054(6) 0.0124(17) 0.0042(11) 0.0122(17)
O22 0.034(13) 0.024(11) 0.17(3) 0.023(15) 0.044(16) 0.007(10)
O12 0.035(12) 0.078(17) 0.047(14) 0.034(13) -0.009(10) -0.013(12)
O11 0.064(7) 0.064(7) 0.064(7) 0.0151(19) 0.0049(12) 0.0149(18)
O10 0.075(8) 0.075(8) 0.075(8) 0.018(2) 0.0057(12) 0.017(2)
O9 0.082(9) 0.082(9) 0.082(9) 0.019(2) 0.0060(12) 0.018(2)
O8 0.067(7) 0.066(7) 0.066(7) 0.0158(19) 0.0048(12) 0.0148(19)
O7 0.083(9) 0.082(9) 0.082(9) 0.020(2) 0.0061(12) 0.019(2)
O6 0.073(8) 0.073(8) 0.073(8) 0.017(2) 0.0055(12) 0.017(2)
O5 0.067(7) 0.067(7) 0.067(7) 0.0157(19) 0.0054(12) 0.0153(19)
O24 0.059(14) 0.020(9) 0.035(11) 0.007(8) -0.009(10) 0.009(9)
O23 0.046(12) 0.028(10) 0.030(10) -0.002(8) -0.017(9) 0.011(9)
N4 0.019(10) 0.029(11) 0.024(11) 0.010(9) 0.005(8) 0.000(8)
N3 0.018(10) 0.025(11) 0.031(12) 0.005(9) 0.005(9) -0.010(8)
C24 0.022(13) 0.036(15) 0.043(16) 0.015(13) 0.020(12) 0.012(11)
N5 0.029(12) 0.042(14) 0.023(11) -0.008(10) -0.008(9) 0.005(10)
N2 0.042(14) 0.037(14) 0.052(16) 0.032(12) 0.018(12) 0.009(11)
N1 0.021(11) 0.048(15) 0.045(15) 0.018(12) -0.001(10) 0.003(10)
C22 0.025(13) 0.024(13) 0.040(16) 0.003(12) 0.006(11) 0.003(11)
C30 0.031(6) 0.031(6) 0.031(6) 0.0073(17) 0.0025(11) 0.0071(16)
C12 0.021(13) 0.037(15) 0.032(14) 0.008(12) 0.004(11) 0.005(11)
C23 0.024(5) 0.024(5) 0.024(5) 0.0054(15) 0.0020(11) 0.0055(15)
C13 0.032(6) 0.032(6) 0.032(6) 0.0074(17) 0.0024(11) 0.0073(17)
C18 0.033(6) 0.033(6) 0.033(6) 0.0075(17) 0.0026(11) 0.0074(17)
C21 0.032(15) 0.048(18) 0.038(16) 0.019(14) 0.016(13) 0.004(13)
C16 0.029(15) 0.07(2) 0.020(14) -0.008(14) -0.003(11) 0.012(15)
C11 0.028(13) 0.017(12) 0.033(14) 0.003(10) -0.002(11) 0.003(10)
C25 0.046(16) 0.017(12) 0.031(14) 0.012(11) 0.015(12) -0.005(11)
C4 0.024(14) 0.053(19) 0.07(2) 0.042(17) 0.000(14) -0.001(13)
C19 0.018(13) 0.040(17) 0.054(19) 0.004(14) 0.007(12) 0.007(12)
C8 0.041(18) 0.046(19) 0.06(2) 0.030(17) 0.014(16) 0.008(15)
C28 0.038(7) 0.038(7) 0.038(7) 0.0090(18) 0.0028(11) 0.0088(18)
C29 0.050(17) 0.026(14) 0.025(14) 0.013(11) -0.006(12) 0.003(12)
C9 0.036(18) 0.07(3) 0.07(2) 0.03(2) 0.012(17) -0.010(17)
C6 0.05(2) 0.05(2) 0.06(2) 0.023(17) 0.039(18) 0.002(16)
C20 0.06(2) 0.036(17) 0.034(16) 0.016(13) -0.005(14) -0.003(15)
C17 0.053(8) 0.053(8) 0.053(8) 0.012(2) 0.0041(12) 0.012(2)
C14 0.017(13) 0.08(2) 0.025(14) 0.008(15) 0.008(11) 0.015(13)
C26 0.05(2) 0.033(16) 0.047(19) -0.004(14) 0.013(16) 0.001(14)
C1 0.038(18) 0.046(19) 0.06(2) 0.010(16) -0.014(15) 0.002(15)
C15 0.024(15) 0.052(18) 0.06(2) -0.005(16) 0.000(14) 0.009(13)
C7 0.039(7) 0.039(7) 0.039(7) 0.0092(18) 0.0031(11) 0.0089(18)
C10 0.05(2) 0.026(15) 0.06(2) 0.005(15) -0.002(17) -0.008(14)
C27 0.056(19) 0.033(15) 0.020(13) 0.008(11) 0.007(12) 0.001(14)
C5 0.06(2) 0.06(2) 0.046(19) 0.034(18) -0.002(16) -0.002(18)
C2 0.06(2) 0.08(3) 0.09(3) 0.05(3) -0.02(2) -0.03(2)
C3 0.05(2) 0.09(3) 0.06(2) 0.04(2) -0.030(19) -0.01(2)
O25 0.036(13) 0.040(14) 0.17(3) 0.027(17) 0.046(17) 0.004(11)

loop_
_atom_type_symbol
_atom_type_description
_atom_type_scat_dispersion_real
_atom_type_scat_dispersion_imag
_atom_type_scat_source
C C 0.0033 0.0016 'International Tables Vol C Tables 4.2.6.8 and 6.1.1.4'
H H 0.0000 0.0000 'International Tables Vol C Tables 4.2.6.8 and 6.1.1.4'
Cl Cl 0.1484 0.1585 'International Tables Vol C Tables 4.2.6.8 and 6.1.1.4'
Cu Cu 0.3201 1.2651 'International Tables Vol C Tables 4.2.6.8 and 6.1.1.4'
N N 0.0061 0.0033 'International Tables Vol C Tables 4.2.6.8 and 6.1.1.4'
O O 0.0106 0.0060 'International Tables Vol C Tables 4.2.6.8 and 6.1.1.4'
Si Si 0.0817 0.0704 'International Tables Vol C Tables 4.2.6.8 and 6.1.1.4'
W W -0.8490 6.8722 'International Tables Vol C Tables 4.2.6.8 and 6.1.1.4'

loop_
_geom_angle_atom_site_label_1
_geom_angle_atom_site_label_2
_geom_angle_atom_site_label_3
_geom_angle
_geom_angle_site_symmetry_1
_geom_angle_site_symmetry_3
O24 Cu1 N3 169.9(9) . .
O24 Cu1 N4 89.8(8) . .
N3 Cu1 N4 82.9(9) . .
O24 Cu1 Cl2 92.6(6) . .
N3 Cu1 Cl2 95.9(6) . .
N4 Cu1 Cl2 168.1(7) . .
O24 Cu1 O20 104.4(8) . 2_766
N3 Cu1 O20 81.3(8) . 2_766
N4 Cu1 O20 79.8(7) . 2_766
Cl2 Cu1 O20 88.3(5) . 2_766
O24 Cu1 Cl1 87.2(7) . .
N3 Cu1 Cl1 86.7(7) . .
N4 Cu1 Cl1 97.3(6) . .
Cl2 Cu1 Cl1 94.5(3) . .
O20 Cu1 Cl1 167.9(5) 2_766 .
O24 Cu1 Cu2 75.8(6) . .
N3 Cu1 Cu2 105.0(7) . .
N4 Cu1 Cu2 137.8(6) . .
Cl2 Cu1 Cu2 54.0(2) . .
O20 Cu1 Cu2 141.9(5) 2_766 .
Cl1 Cu1 Cu2 43.55(17) . .
O23 Cu2 N1 171.5(10) . .
O23 Cu2 N2 90.1(10) . .
N1 Cu2 N2 81.4(11) . .
O23 Cu2 Cl1 92.3(7) . .
N1 Cu2 Cl1 95.9(7) . .
N2 Cu2 Cl1 166.4(8) . .
O23 Cu2 Cl2 89.7(7) . .
N1 Cu2 Cl2 90.9(8) . .
N2 Cu2 Cl2 92.7(8) . .
Cl1 Cu2 Cl2 100.7(3) . .
O23 Cu2 Cu1 76.2(6) . .
N1 Cu2 Cu1 110.0(8) . .
N2 Cu2 Cu1 134.0(8) . .
Cl1 Cu2 Cu1 59.4(2) . .
Cl2 Cu2 Cu1 44.61(18) . .
Cu2 Cl1 Cu1 77.0(3) . .
Cu1 Cl2 Cu2 81.4(3) . .
O1 Si1 O1 180(2) 2_765 .
O1 Si1 O3 73.2(19) 2_765 .
O1 Si1 O3 107(2) . .
O1 Si1 O3 106.8(19) 2_765 2_765
O1 Si1 O3 73.2(19) . 2_765
O3 Si1 O3 180(3) . 2_765
O1 Si1 O2 110.3(19) 2_765 2_765
O1 Si1 O2 69.7(19) . 2_765
O3 Si1 O2 71.2(18) . 2_765
O3 Si1 O2 108.8(18) 2_765 2_765
O1 Si1 O2 69.7(19) 2_765 .
O1 Si1 O2 110.3(19) . .
O3 Si1 O2 108.8(18) . .
O3 Si1 O2 71.2(18) 2_765 .
O2 Si1 O2 180.0(19) 2_765 .
O1 Si1 O4 113.5(18) 2_765 .
O1 Si1 O4 66.5(18) . .
O3 Si1 O4 74.0(17) . .
O3 Si1 O4 106.0(17) 2_765 .
O2 Si1 O4 111.3(16) 2_765 .
O2 Si1 O4 68.7(16) . .
O1 Si1 O4 66.5(18) 2_765 2_765
O1 Si1 O4 113.5(18) . 2_765
O3 Si1 O4 106.0(17) . 2_765
O3 Si1 O4 74.0(17) 2_765 2_765
O2 Si1 O4 68.7(16) 2_765 2_765
O2 Si1 O4 111.3(16) . 2_765
O4 Si1 O4 180.0(8) . 2_765
Si1 O1 O4 58.2(17) . .
Si1 O1 W4 126(2) . .
O4 O1 W4 67.7(16) . .
Si1 O1 W5 122(2) . 2_765
O4 O1 W5 136(2) . 2_765
W4 O1 W5 96.2(14) . 2_765
Si1 O1 W3 118(2) . .
O4 O1 W3 127(2) . .
W4 O1 W3 94.0(14) . .
W5 O1 W3 93.7(14) 2_765 .
Si1 O2 W5 122.4(18) . .
Si1 O2 W2 121.5(18) . .
W5 O2 W2 97.4(13) . .
Si1 O2 W6 119.1(17) . .
W5 O2 W6 94.7(12) . .
W2 O2 W6 95.3(12) . .
Si1 O3 W6 123(2) . 2_765
Si1 O3 W3 122.0(19) . 2_765
W6 O3 W3 95.3(13) 2_765 2_765
Si1 O3 W1 120.1(19) . 2_765
W6 O3 W1 94.6(13) 2_765 2_765
W3 O3 W1 95.2(13) 2_765 2_765
Si1 O4 O1 55.3(16) . .
Si1 O4 W2 122.9(17) . .
O1 O4 W2 135(2) . .
Si1 O4 W4 122.7(17) . .
O1 O4 W4 67.4(16) . .
W2 O4 W4 96.9(12) . .
Si1 O4 W1 117.7(16) . 2_765
O1 O4 W1 127(2) . 2_765
W2 O4 W1 95.2(12) . 2_765
W4 O4 W1 94.7(11) . 2_765
O21 W6 O8 100.2(11) . .
O21 W6 O7 101.7(13) . .
O8 W6 O7 89.1(13) . .
O21 W6 O10 99.0(12) . .
O8 W6 O10 88.0(13) . .
O7 W6 O10 159.3(14) . .
O21 W6 O11 102.3(11) . .
O8 W6 O11 157.5(12) . .
O7 W6 O11 87.4(13) . .
O10 W6 O11 87.5(12) . .
O21 W6 O3 157.2(12) . 2_765
O8 W6 O3 64.2(13) . 2_765
O7 W6 O3 63.4(14) . 2_765
O10 W6 O3 97.0(13) . 2_765
O11 W6 O3 94.5(12) . 2_765
O21 W6 O2 155.8(11) . .
O8 W6 O2 96.1(12) . .
O7 W6 O2 96.3(13) . .
O10 W6 O2 63.7(12) . .
O11 W6 O2 62.3(12) . .
O3 W6 O2 47.0(12) 2_765 .
O17 W5 O10 100.2(13) . .
O17 W5 O15 99.5(12) . .
O10 W5 O15 87.5(12) . .
O17 W5 O6 103.2(13) . .
O10 W5 O6 89.9(13) . .
O15 W5 O6 157.2(12) . .
O17 W5 O14 98.8(11) . .
O10 W5 O14 160.9(12) . .
O15 W5 O14 87.3(10) . .
O6 W5 O14 87.7(12) . .
O17 W5 O2 158.4(12) . .
O10 W5 O2 65.6(13) . .
O15 W5 O2 96.1(11) . .
O6 W5 O2 62.4(13) . .
O14 W5 O2 96.8(11) . .
O17 W5 O1 155.3(13) . 2_765
O10 W5 O1 94.9(14) . 2_765
O15 W5 O1 61.5(12) . 2_765
O6 W5 O1 96.1(13) . 2_765
O14 W5 O1 66.5(12) . 2_765
O2 W5 O1 46.2(13) . 2_765
O12 W4 O25 100.9(15) . 2_765
O12 W4 O16 100.9(13) . .
O25 W4 O16 158.2(15) 2_765 .
O12 W4 O15 101.9(11) . 2_765
O25 W4 O15 88.7(11) 2_765 2_765
O16 W4 O15 88.0(10) . 2_765
O12 W4 O22 102.0(13) . .
O25 W4 O22 88.1(10) 2_765 .
O16 W4 O22 86.2(10) . .
O15 W4 O22 156.1(13) 2_765 .
O12 W4 O1 158.2(14) . .
O25 W4 O1 94.0(16) 2_765 .
O16 W4 O1 65.5(13) . .
O15 W4 O1 62.4(12) 2_765 .
O22 W4 O1 94.3(15) . .
O12 W4 O4 156.9(12) . .
O25 W4 O4 64.8(13) 2_765 .
O16 W4 O4 94.1(12) . .
O15 W4 O4 96.1(11) 2_765 .
O22 W4 O4 61.3(13) . .
O1 W4 O4 44.9(12) . .
O18 W3 O7 101.6(13) . .
O18 W3 O16 100.7(12) . .
O7 W3 O16 89.8(12) . .
O18 W3 O9 102.9(13) . .
O7 W3 O9 88.7(14) . .
O16 W3 O9 156.2(13) . .
O18 W3 O14 99.4(10) . 2_765
O7 W3 O14 158.9(12) . 2_765
O16 W3 O14 88.1(9) . 2_765
O9 W3 O14 84.9(12) . 2_765
O18 W3 O3 157.3(12) . 2_765
O7 W3 O3 63.2(14) . 2_765
O16 W3 O3 96.2(13) . 2_765
O9 W3 O3 62.2(13) . 2_765
O14 W3 O3 96.2(11) 2_765 2_765
O18 W3 O1 155.8(12) . .
O7 W3 O1 96.4(14) . .
O16 W3 O1 63.1(12) . .
O9 W3 O1 93.5(14) . .
O14 W3 O1 64.2(12) 2_765 .
O3 W3 O1 46.8(13) 2_765 .
O119 W2 O11 101.3(12) . .
O119 W2 O22 102.5(13) . .
O11 W2 O22 90.2(12) . .
O119 W2 O5 100.4(12) . .
O11 W2 O5 157.7(12) . .
O22 W2 O5 89.9(11) . .
O119 W2 O6 100.6(12) . .
O11 W2 O6 87.7(13) . .
O22 W2 O6 156.8(14) . .
O5 W2 O6 83.5(13) . .
O119 W2 O4 157.2(11) . .
O11 W2 O4 96.0(12) . .
O22 W2 O4 62.4(12) . .
O5 W2 O4 64.6(12) . .
O6 W2 O4 94.9(12) . .
O119 W2 O2 155.8(11) . .
O11 W2 O2 64.3(12) . .
O22 W2 O2 97.1(14) . .
O5 W2 O2 93.6(12) . .
O6 W2 O2 61.3(12) . .
O4 W2 O2 46.9(11) . .
O20 W1 O9 104.8(12) . .
O20 W1 O5 101.0(11) . 2_765
O9 W1 O5 85.2(13) . 2_765
O20 W1 O25 99.1(12) . .
O9 W1 O25 156.1(15) . .
O5 W1 O25 89.8(11) 2_765 .
O20 W1 O8 102.0(11) . .
O9 W1 O8 89.7(13) . .
O5 W1 O8 156.9(12) 2_765 .
O25 W1 O8 85.8(12) . .
O20 W1 O3 157.9(11) . 2_765
O9 W1 O3 61.8(13) . 2_765
O5 W1 O3 95.4(12) 2_765 2_765
O25 W1 O3 95.6(14) . 2_765
O8 W1 O3 62.6(12) . 2_765
O20 W1 O4 153.9(10) . 2_765
O9 W1 O4 94.5(13) . 2_765
O5 W1 O4 62.7(12) 2_765 2_765
O25 W1 O4 62.7(12) . 2_765
O8 W1 O4 95.4(12) . 2_765
O3 W1 O4 48.2(12) 2_765 2_765
W1 O20 Cu1 145.4(11) . 2_766
W3 O16 W4 137.0(15) . .
W5 O14 W3 135.5(13) . 2_765
W5 O15 W4 139.4(14) . 2_765
W2 O22 W4 139.0(18) . .
W2 O11 W6 138.1(16) . .
W5 O10 W6 135.9(17) . .
W1 O9 W3 139.9(19) . .
W6 O8 W1 138.0(16) . .
W6 O7 W3 137.8(19) . .
W5 O6 W2 138.1(17) . .
W2 O5 W1 136.8(16) . 2_765
C30 O24 Cu1 130.1(18) . .
C30 O23 Cu2 131.1(18) . .
C22 N4 C23 117(2) . .
C22 N4 Cu1 131.2(18) . .
C23 N4 Cu1 111.5(16) . .
C13 N3 C24 119(2) . .
C13 N3 Cu1 128.6(18) . .
C24 N3 Cu1 112.7(19) . .
N3 C24 C16 122(3) . .
N3 C24 C23 116(3) . .
C16 C24 C23 122(3) . .
C26 N5 C27 123(3) . .
C10 N2 C11 118(3) . .
C10 N2 Cu2 128(2) . .
C11 N2 Cu2 114(2) . .
C1 N1 C12 116(3) . .
C1 N1 Cu2 130(2) . .
C12 N1 Cu2 113.4(19) . .
N4 C22 C21 126(3) . .
N4 C22 H22A 117.1 . .
C21 C22 H22A 117.1 . .
O23 C30 O24 126(3) . .
O23 C30 C25 118(2) . .
O24 C30 C25 116(2) . .
N1 C12 C4 125(3) . .
N1 C12 C11 118(2) . .
C4 C12 C11 117(2) . .
C19 C23 N4 123(2) . .
C19 C23 C24 120(3) . .
N4 C23 C24 117(2) . .
N3 C13 C14 120(3) . .
N3 C13 H13A 120.1 . .
C14 C13 H13A 120.1 . .
C17 C18 C19 118(3) . .
C17 C18 H18A 120.9 . .
C19 C18 H18A 120.9 . .
C22 C21 C20 117(3) . .
C22 C21 H21A 121.4 . .
C20 C21 H21A 121.4 . .
C15 C16 C24 116(3) . .
C15 C16 C17 130(3) . .
C24 C16 C17 114(3) . .
C7 C11 N2 128(3) . .
C7 C11 C12 120(3) . .
N2 C11 C12 112(2) . .
C29 C25 C26 119(3) . .
C29 C25 C30 123(2) . .
C26 C25 C30 118(3) . .
C12 C4 C3 117(3) . .
C12 C4 C5 120(3) . .
C3 C4 C5 124(3) . .
C23 C19 C20 118(3) . .
C23 C19 C18 120(3) . .
C20 C19 C18 122(3) . .
C9 C8 C7 117(3) . .
C9 C8 H8A 121.4 . .
C7 C8 H8A 121.4 . .
C27 C28 C29 120(3) . .
C27 C28 H28A 120.1 . .
C29 C28 H28A 120.1 . .
C25 C29 C28 119(3) . .
C25 C29 H29A 120.6 . .
C28 C29 H29A 120.6 . .
C10 C9 C8 122(4) . .
C10 C9 H9A 119.1 . .
C8 C9 H9A 119.1 . .
C5 C6 C7 122(3) . .
C5 C6 H6A 118.8 . .
C7 C6 H6A 118.8 . .
C19 C20 C21 118(3) . .
C19 C20 H20A 120.9 . .
C21 C20 H20A 120.9 . .
C18 C17 C16 126(3) . .
C18 C17 H17A 117.0 . .
C16 C17 H17A 117.0 . .
C15 C14 C13 122(3) . .
C15 C14 H14A 119.0 . .
C13 C14 H14A 119.0 . .
N5 C26 C25 119(3) . .
N5 C26 H26A 120.4 . .
C25 C26 H26A 120.4 . .
N1 C1 C2 124(3) . .
N1 C1 H1A 118.1 . .
C2 C1 H1A 118.1 . .
C14 C15 C16 121(3) . .
C14 C15 H15A 119.5 . .
C16 C15 H15A 119.5 . .
C11 C7 C6 122(3) . .
C11 C7 C8 116(3) . .
C6 C7 C8 123(3) . .
N2 C10 C9 120(3) . .
N2 C10 H10A 120.1 . .
C9 C10 H10A 120.1 . .
C28 C27 N5 120(3) . .
C28 C27 H27A 120.2 . .
N5 C27 H27A 120.2 . .
C6 C5 C4 119(3) . .
C6 C5 H5A 120.3 . .
C4 C5 H5A 120.3 . .
C3 C2 C1 122(4) . .
C3 C2 H2A 119.2 . .
C1 C2 H2A 119.2 . .
C2 C3 C4 116(3) . .
C2 C3 H3A 121.8 . .
C4 C3 H3A 121.8 . .
W4 O25 W1 137.6(18) 2_765 .

loop_
_geom_bond_atom_site_label_1
_geom_bond_atom_site_label_2
_geom_bond_distance
_geom_bond_site_symmetry_2
Cu1 O24 1.96(2) .
Cu1 N3 2.01(2) .
Cu1 N4 2.03(2) .
Cu1 Cl2 2.260(8) .
Cu1 O20 2.59(2) 2_766
Cu1 Cl1 2.812(9) .
Cu1 Cu2 3.183(6) .
Cu2 O23 1.946(19) .
Cu2 N1 1.99(2) .
Cu2 N2 2.03(2) .
Cu2 Cl1 2.250(8) .
Cu2 Cl2 2.602(9) .
Si1 O1 1.61(4) 2_765
Si1 O1 1.61(4) .
Si1 O3 1.61(4) .
Si1 O3 1.61(4) 2_765
Si1 O2 1.65(3) 2_765
Si1 O2 1.65(3) .
Si1 O4 1.66(3) .
Si1 O4 1.66(3) 2_765
O1 O4 1.79(5) .
O1 W4 2.35(4) .
O1 W5 2.40(4) 2_765
O1 W3 2.46(4) .
O2 W5 2.35(3) .
O2 W2 2.37(3) .
O2 W6 2.40(3) .
O3 W6 2.37(4) 2_765
O3 W3 2.38(4) 2_765
O3 W1 2.42(4) 2_765
O4 W2 2.33(3) .
O4 W4 2.35(3) .
O4 W1 2.42(3) 2_765
W6 O21 1.65(2) .
W6 O8 1.86(3) .
W6 O7 1.88(3) .
W6 O10 1.91(3) .
W6 O11 1.94(3) .
W6 O3 2.37(4) 2_765
W5 O17 1.63(2) .
W5 O10 1.86(3) .
W5 O15 1.87(2) .
W5 O6 1.87(3) .
W5 O14 1.87(2) .
W5 O1 2.40(4) 2_765
W4 O12 1.71(2) .
W4 O25 1.86(3) 2_765
W4 O16 1.891(19) .
W4 O15 1.90(3) 2_765
W4 O22 1.90(2) .
W3 O18 1.68(2) .
W3 O7 1.88(3) .
W3 O16 1.89(2) .
W3 O9 1.91(3) .
W3 O14 1.96(2) 2_765
W3 O3 2.38(4) 2_765
W2 O119 1.684(17) .
W2 O11 1.83(3) .
W2 O22 1.84(2) .
W2 O5 1.89(3) .
W2 O6 1.92(3) .
W1 O20 1.708(19) .
W1 O9 1.86(3) .
W1 O5 1.89(3) 2_765
W1 O25 1.91(3) .
W1 O8 1.91(3) .
W1 O3 2.42(4) 2_765
W1 O4 2.42(3) 2_765
O20 Cu1 2.59(2) 2_766
O14 W3 1.96(2) 2_765
O15 W4 1.90(2) 2_765
O5 W1 1.89(3) 2_765
O24 C30 1.27(3) .
O23 C30 1.23(3) .
N4 C22 1.29(4) .
N4 C23 1.36(3) .
N3 C13 1.32(4) .
N3 C24 1.36(3) .
C24 C16 1.41(4) .
C24 C23 1.46(4) .
N5 C26 1.32(4) .
N5 C27 1.34(4) .
N2 C10 1.34(4) .
N2 C11 1.35(4) .
N1 C1 1.28(4) .
N1 C12 1.32(4) .
C22 C21 1.33(4) .
C22 H22A 0.9300 .
C30 C25 1.50(4) .
C12 C4 1.41(4) .
C12 C11 1.49(4) .
C23 C19 1.35(4) .
C13 C14 1.39(4) .
C13 H13A 0.9300 .
C18 C17 1.34(5) .
C18 C19 1.46(4) .
C18 H18A 0.9300 .
C21 C20 1.43(4) .
C21 H21A 0.9300 .
C16 C15 1.37(5) .
C16 C17 1.44(5) .
C11 C7 1.33(4) .
C25 C29 1.37(4) .
C25 C26 1.38(4) .
C4 C3 1.41(5) .
C4 C5 1.47(4) .
C19 C20 1.38(4) .
C8 C9 1.39(5) .
C8 C7 1.45(5) .
C8 H8A 0.9300 .
C28 C27 1.33(4) .
C28 C29 1.41(4) .
C28 H28A 0.9300 .
C29 H29A 0.9300 .
C9 C10 1.39(5) .
C9 H9A 0.9300 .
C6 C5 1.32(5) .
C6 C7 1.41(5) .
C6 H6A 0.9300 .
C20 H20A 0.9300 .
C17 H17A 0.9300 .
C14 C15 1.30(5) .
C14 H14A 0.9300 .
C26 H26A 0.9300 .
C1 C2 1.40(5) .
C1 H1A 0.9300 .
C15 H15A 0.9300 .
C10 H10A 0.9300 .
C27 H27A 0.9300 .
C5 H5A 0.9300 .
C2 C3 1.34(5) .
C2 H2A 0.9300 .
C3 H3A 0.9300 .
O25 W4 1.86(2) 2_765
